data_2106400
loop_
_publ_author_name
'More, M.'
'Baert, F.'
'Lefevre, J.'

_publ_section_title
;
 Solid-state phase transition in carbon tetrabromide CBr4. I. The crystal
 structure of phase II at room temperature
;
_journal_name_full 'Acta Crystallographica B (24,1968-38,1982)'
_journal_page_first 3681
_journal_page_last 3684
_journal_volume 33
_journal_year 1977
_chemical_formula_sum 'C Br4'
_space_group_IT_number 15
_symmetry_space_group_name_Hall '-C 2yc'
_symmetry_space_group_name_H-M 'C 1 2/c 1'
_cell_angle_alpha 90
_cell_angle_beta 110.88
_cell_angle_gamma 90
_cell_formula_units_Z 32
_cell_length_a 21.43
_cell_length_b 12.12
_cell_length_c 21.02
_cell_volume 5101.023
_citation_journal_id_ASTM ACBCAR
_cod_data_source_file More_ACBCAR_1977_765.cif
_cod_data_source_block C1Br4
_cod_original_formula_sum 'C1 Br4'
_cod_database_code 2106400

loop_
_symmetry_equiv_pos_as_xyz
x,y,z
-x,y,-z+1/2
-x,-y,-z
x,-y,z-1/2
x+1/2,y+1/2,z
-x+1/2,y+1/2,-z+1/2
-x+1/2,-y+1/2,-z
x+1/2,-y+1/2,z-1/2

loop_
_atom_site_label
_atom_site_type_symbol
_atom_site_fract_x
_atom_site_fract_y
_atom_site_fract_z
_atom_site_occupancy
_atom_site_U_iso_or_equiv
Br1 Br-1 0.3545 0.7726 0.7904 1 0.0
C4 C+4 0.596 0.468 0.878 1 0.0
C1 C+4 0.345 0.709 0.871 1 0.0
Br2 Br-1 0.2697 0.769 0.8935 1 0.0
Br14 Br-1 0.6762 0.4902 0.9542 1 0.0
Br13 Br-1 0.6025 0.5475 0.8037 1 0.0
C3 C+4 0.379 -0.059 0.62 1 0.0
Br4 Br-1 0.3322 0.5591 0.8527 1 0.0
Br11 Br-1 0.3029 -0.1581 0.6035 1 0.0
Br3 Br-1 0.4248 0.7368 0.9488 1 0.0
Br9 Br-1 0.4578 -0.1497 0.6389 1 0.0
Br12 Br-1 0.3656 0.0272 0.5451 1 0.0
Br16 Br-1 0.5844 0.3107 0.8608 1 0.0
Br5 Br-1 0.7064 0.1023 0.6432 1 0.0
Br6 Br-1 0.6296 0.2636 0.7038 1 0.0
Br7 Br-1 0.5516 0.0892 0.6002 1 0.0
C2 C+4 0.626 0.184 0.623 1 0.0
Br8 Br-1 0.6167 0.2821 0.5458 1 0.0
Br15 Br-1 0.5214 0.5257 0.8942 1 0.0
Br10 Br-1 0.3906 0.0411 0.693 1 0.0
